data_7106957
loop_
_publ_author_name
'Sabine Standfuss'
'Elise Abinet'
'Thomas P. Spaniol'
'Jun Okuda'

_publ_section_title
;
 Allyl complexes of scandium: synthesis and structure of neutral, cationic
 and anionic derivatives
;
_journal_name_full Chem.Commun.
_journal_page_first 11441
_journal_paper_doi 10.1039/c1cc14180e
_journal_volume 47
_journal_year 2011
_chemical_formula_moiety 'C18 H34 O3 Sc, C24 H20 B'
_chemical_formula_sum 'C42 H54 B O3 Sc'
_chemical_formula_weight 662.62
_chemical_name_systematic
;
?
;
_space_group_IT_number 15
_symmetry_cell_setting monoclinic
_symmetry_space_group_name_Hall '-C 2yc'
_symmetry_space_group_name_H-M 'C 1 2/c 1'
_atom_sites_solution_hydrogens geom
_atom_sites_solution_primary direct
_atom_sites_solution_secondary difmap
_audit_creation_method SHELXL-97
_cell_angle_alpha 90.00
_cell_angle_beta 93.9940(10)
_cell_angle_gamma 90.00
_cell_formula_units_Z 8
_cell_length_a 31.6886(18)
_cell_length_b 9.9269(6)
_cell_length_c 23.1586(13)
_cell_measurement_reflns_used 6428
_cell_measurement_temperature 100(2)
_cell_measurement_theta_max 25.55
_cell_measurement_theta_min 2.26
_cell_volume 7267.3(7)
_computing_cell_refinement 'Bruker SMART (2001)'
_computing_data_collection 'Bruker SMART (2001)'
_computing_data_reduction 'Bruker SAINT+ (1999)'
_computing_molecular_graphics 'ORTEP-III (Farrugia, 1999)'
_computing_structure_refinement 'SHELXL-97 (Sheldrick, 1997)'
_computing_structure_solution 'SIR-92 (Altomare 1992)'
_diffrn_ambient_temperature 100(2)
_diffrn_measured_fraction_theta_full 1.000
_diffrn_measured_fraction_theta_max 0.967
_diffrn_measurement_device_type 'APEX Area Detector'
_diffrn_measurement_method 'omega scans'
_diffrn_radiation_monochromator 'multilayer optics'
_diffrn_radiation_source 'INCOATEC microsource'
_diffrn_radiation_type MoK\a
_diffrn_radiation_wavelength 0.71073
_diffrn_reflns_av_R_equivalents 0.0840
_diffrn_reflns_av_sigmaI/netI 0.0771
_diffrn_reflns_limit_h_max 45
_diffrn_reflns_limit_h_min -44
_diffrn_reflns_limit_k_max 14
_diffrn_reflns_limit_k_min -14
_diffrn_reflns_limit_l_max 33
_diffrn_reflns_limit_l_min -32
_diffrn_reflns_number 53345
_diffrn_reflns_theta_full 25.00
_diffrn_reflns_theta_max 30.49
_diffrn_reflns_theta_min 2.11
_exptl_absorpt_coefficient_mu 0.240
_exptl_absorpt_correction_T_max 0.9380
_exptl_absorpt_correction_T_min 0.9143
_exptl_absorpt_correction_type multi-scan
_exptl_absorpt_process_details 'Platon Mulabs'
_exptl_crystal_colour yellow
_exptl_crystal_density_diffrn 1.211
_exptl_crystal_density_method 'not measured'
_exptl_crystal_description block
_exptl_crystal_F_000 2848
_exptl_crystal_size_max 0.38
_exptl_crystal_size_mid 0.36
_exptl_crystal_size_min 0.27
_refine_diff_density_max 0.509
_refine_diff_density_min -0.517
_refine_diff_density_rms 0.059
_refine_ls_extinction_method none
_refine_ls_goodness_of_fit_ref 0.947
_refine_ls_hydrogen_treatment constr
_refine_ls_matrix_type full
_refine_ls_number_parameters 434
_refine_ls_number_reflns 10704
_refine_ls_number_restraints 0
_refine_ls_restrained_S_all 0.947
_refine_ls_R_factor_all 0.0684
_refine_ls_R_factor_gt 0.0475
_refine_ls_shift/su_max 0.001
_refine_ls_shift/su_mean 0.000
_refine_ls_structure_factor_coef Fsqd
_refine_ls_weighting_details 'calc w=1/[\s^2^(Fo^2^)+(0.0461P)^2^+0.0000P] where P=(Fo^2^+2Fc^2^)/3'
_refine_ls_weighting_scheme calc
_refine_ls_wR_factor_gt 0.1055
_refine_ls_wR_factor_ref 0.1134
_reflns_number_gt 7566
_reflns_number_total 10704
_reflns_threshold_expression >2sigma(I)
_cod_data_source_file c1cc14180e.txt
_cod_data_source_block 2a
_cod_original_sg_symbol_H-M 'C 2/c'
_cod_database_code 7106957

loop_
_symmetry_equiv_pos_as_xyz
'x, y, z'
'-x, y, -z+1/2'
'x+1/2, y+1/2, z'
'-x+1/2, y+1/2, -z+1/2'
'-x, -y, -z'
'x, -y, z-1/2'
'-x+1/2, -y+1/2, -z'
'x+1/2, -y+1/2, z-1/2'

loop_
_atom_site_label
_atom_site_type_symbol
_atom_site_fract_x
_atom_site_fract_y
_atom_site_fract_z
_atom_site_U_iso_or_equiv
_atom_site_adp_type
_atom_site_occupancy
_atom_site_symmetry_multiplicity
_atom_site_calc_flag
_atom_site_refinement_flags
_atom_site_disorder_assembly
_atom_site_disorder_group
Sc1 Sc 0.585219(9) 0.45592(3) 0.859926(12) 0.01543(8) Uani 1 1 d . . .
O1 O 0.61919(3) 0.62309(10) 0.82332(4) 0.0202(2) Uani 1 1 d . A .
O2 O 0.63824(3) 0.45050(10) 0.92897(4) 0.0185(2) Uani 1 1 d . A .
O3 O 0.55479(3) 0.28651(10) 0.90268(4) 0.0198(2) Uani 1 1 d . A .
B1 B 0.64590(5) 0.09890(17) 0.60386(7) 0.0162(3) Uani 1 1 d . . .
C1 C 0.62805(6) 0.27864(16) 0.81374(7) 0.0292(4) Uani 1 1 d . A .
H1A H 0.6131 0.2391 0.8436 0.035 Uiso 1 1 calc R . .
H1B H 0.6579 0.2690 0.8140 0.035 Uiso 1 1 calc R . .
C2 C 0.60642(6) 0.35005(17) 0.77006(7) 0.0294(4) Uani 1 1 d . A .
H2 H 0.6225 0.3880 0.7410 0.035 Uiso 1 1 calc R . .
C3 C 0.56319(6) 0.37100(17) 0.76501(7) 0.0279(4) Uani 1 1 d . A .
H3A H 0.5459 0.3348 0.7931 0.033 Uiso 1 1 calc R . .
H3B H 0.5508 0.4216 0.7334 0.033 Uiso 1 1 calc R . .
C4 C 0.51846(5) 0.56364(16) 0.84041(7) 0.0267(4) Uani 1 1 d . A .
H4A H 0.5137 0.4703 0.8462 0.032 Uiso 0.763(5) 1 calc PR A 1
H4B H 0.5100 0.6042 0.8043 0.032 Uiso 0.763(5) 1 calc PR A 1
H4C H 0.5400 0.6041 0.8197 0.032 Uiso 0.237(5) 1 calc PR A 2
H4D H 0.4941 0.5270 0.8200 0.032 Uiso 0.237(5) 1 calc PR A 2
C5A C 0.53821(7) 0.6424(2) 0.88564(10) 0.0240(6) Uani 0.763(5) 1 d P A 1
H5A H 0.5423 0.7352 0.8778 0.029 Uiso 0.763(5) 1 calc PR A 1
C5B C 0.5228(2) 0.5579(7) 0.9024(3) 0.026(2) Uani 0.237(5) 1 d P A 2
H5B H 0.4998 0.5158 0.9195 0.032 Uiso 0.237(5) 1 calc PR A 2
C6 C 0.55164(6) 0.59886(18) 0.93811(8) 0.0340(4) Uani 1 1 d . A .
H6A H 0.5483 0.5068 0.9481 0.041 Uiso 0.763(5) 1 calc PR A 1
H6B H 0.5646 0.6598 0.9656 0.041 Uiso 0.763(5) 1 calc PR A 1
H6C H 0.5759 0.6422 0.9248 0.041 Uiso 0.237(5) 1 calc PR A 2
H6D H 0.5492 0.5864 0.9784 0.041 Uiso 0.237(5) 1 calc PR A 2
C7 C 0.60168(5) 0.71087(17) 0.77600(8) 0.0294(4) Uani 1 1 d . . .
H7A H 0.5802 0.7728 0.7902 0.035 Uiso 1 1 calc R A .
H7B H 0.5883 0.6562 0.7440 0.035 Uiso 1 1 calc R . .
C8 C 0.63878(5) 0.78896(16) 0.75581(7) 0.0248(4) Uani 1 1 d . A .
H8A H 0.6429 0.8745 0.7775 0.030 Uiso 1 1 calc R . .
H8B H 0.6350 0.8089 0.7139 0.030 Uiso 1 1 calc R . .
C9 C 0.67558(5) 0.69297(17) 0.76906(7) 0.0286(4) Uani 1 1 d . . .
H9A H 0.6768 0.6234 0.7386 0.034 Uiso 1 1 calc R A .
H9B H 0.7028 0.7421 0.7728 0.034 Uiso 1 1 calc R . .
C10 C 0.66552(5) 0.63108(16) 0.82603(7) 0.0211(3) Uani 1 1 d . A .
H10A H 0.6783 0.5403 0.8306 0.025 Uiso 1 1 calc R . .
H10B H 0.6763 0.6883 0.8588 0.025 Uiso 1 1 calc R . .
C11 C 0.65108(5) 0.56634(15) 0.96588(7) 0.0204(3) Uani 1 1 d . . .
H11A H 0.6366 0.5647 1.0024 0.024 Uiso 1 1 calc R A .
H11B H 0.6445 0.6523 0.9456 0.024 Uiso 1 1 calc R . .
C12 C 0.69810(5) 0.54907(17) 0.97758(7) 0.0263(4) Uani 1 1 d . A .
H12A H 0.7086 0.5971 1.0132 0.032 Uiso 1 1 calc R . .
H12B H 0.7137 0.5814 0.9447 0.032 Uiso 1 1 calc R . .
C13 C 0.70208(5) 0.39690(17) 0.98484(7) 0.0285(4) Uani 1 1 d . . .
H13A H 0.7309 0.3657 0.9773 0.034 Uiso 1 1 calc R A .
H13B H 0.6956 0.3688 1.0243 0.034 Uiso 1 1 calc R . .
C14 C 0.66966(6) 0.34317(18) 0.94002(9) 0.0358(4) Uani 1 1 d . A .
H14A H 0.6831 0.3200 0.9040 0.043 Uiso 1 1 calc R . .
H14B H 0.6560 0.2613 0.9546 0.043 Uiso 1 1 calc R . .
C15 C 0.52217(5) 0.19411(16) 0.87763(7) 0.0242(4) Uani 1 1 d . . .
H15A H 0.5340 0.1352 0.8483 0.029 Uiso 1 1 calc R A .
H15B H 0.4981 0.2454 0.8589 0.029 Uiso 1 1 calc R . .
C16 C 0.50779(5) 0.11105(16) 0.92746(7) 0.0235(3) Uani 1 1 d . A .
H16A H 0.5223 0.0227 0.9298 0.028 Uiso 1 1 calc R . .
H16B H 0.4768 0.0962 0.9236 0.028 Uiso 1 1 calc R . .
C17 C 0.52038(5) 0.19706(17) 0.98012(7) 0.0269(4) Uani 1 1 d . . .
H17A H 0.4993 0.2686 0.9856 0.032 Uiso 1 1 calc R A .
H17B H 0.5239 0.1417 1.0157 0.032 Uiso 1 1 calc R . .
C18 C 0.56203(5) 0.25576(16) 0.96429(6) 0.0227(3) Uani 1 1 d . A .
H18A H 0.5691 0.3383 0.9869 0.027 Uiso 1 1 calc R . .
H18B H 0.5853 0.1898 0.9711 0.027 Uiso 1 1 calc R . .
C19 C 0.60459(4) 0.02443(14) 0.62871(6) 0.0157(3) Uani 1 1 d . . .
C20 C 0.58540(5) 0.07444(15) 0.67711(7) 0.0190(3) Uani 1 1 d . . .
H20 H 0.5952 0.1574 0.6935 0.023 Uiso 1 1 calc R . .
C21 C 0.55268(5) 0.00801(16) 0.70218(7) 0.0211(3) Uani 1 1 d . . .
H21 H 0.5405 0.0461 0.7348 0.025 Uiso 1 1 calc R . .
C22 C 0.53780(5) -0.11386(16) 0.67969(7) 0.0216(3) Uani 1 1 d . . .
H22 H 0.5152 -0.1594 0.6963 0.026 Uiso 1 1 calc R . .
C23 C 0.55645(5) -0.16821(15) 0.63254(7) 0.0193(3) Uani 1 1 d . . .
H23 H 0.5468 -0.2522 0.6170 0.023 Uiso 1 1 calc R . .
C24 C 0.58913(5) -0.10033(14) 0.60796(6) 0.0171(3) Uani 1 1 d . . .
H24 H 0.6015 -0.1399 0.5758 0.021 Uiso 1 1 calc R . .
C25 C 0.68587(5) 0.02972(14) 0.64197(6) 0.0174(3) Uani 1 1 d . . .
C26 C 0.70618(5) -0.08754(15) 0.62483(7) 0.0214(3) Uani 1 1 d . . .
H26 H 0.6979 -0.1254 0.5881 0.026 Uiso 1 1 calc R . .
C27 C 0.73800(5) -0.15104(17) 0.65947(8) 0.0264(4) Uani 1 1 d . . .
H27 H 0.7510 -0.2303 0.6460 0.032 Uiso 1 1 calc R . .
C28 C 0.75074(5) -0.09909(17) 0.71333(8) 0.0287(4) Uani 1 1 d . . .
H28 H 0.7729 -0.1405 0.7367 0.034 Uiso 1 1 calc R . .
C29 C 0.73055(5) 0.01433(17) 0.73260(7) 0.0276(4) Uani 1 1 d . . .
H29 H 0.7384 0.0499 0.7699 0.033 Uiso 1 1 calc R . .
C30 C 0.69890(5) 0.07630(16) 0.69771(7) 0.0222(3) Uani 1 1 d . . .
H30 H 0.6854 0.1536 0.7121 0.027 Uiso 1 1 calc R . .
C31 C 0.64361(5) 0.26338(15) 0.61284(6) 0.0177(3) Uani 1 1 d . . .
C32 C 0.67961(5) 0.34344(15) 0.62472(6) 0.0219(3) Uani 1 1 d . . .
H32 H 0.7065 0.3009 0.6297 0.026 Uiso 1 1 calc R . .
C33 C 0.67740(6) 0.48306(16) 0.62948(7) 0.0264(4) Uani 1 1 d . . .
H33 H 0.7026 0.5336 0.6376 0.032 Uiso 1 1 calc R . .
C34 C 0.63896(6) 0.54858(16) 0.62248(7) 0.0281(4) Uani 1 1 d . . .
H34 H 0.6374 0.6437 0.6262 0.034 Uiso 1 1 calc R . .
C35 C 0.60278(6) 0.47324(16) 0.61003(7) 0.0258(4) Uani 1 1 d . . .
H35 H 0.5761 0.5169 0.6047 0.031 Uiso 1 1 calc R . .
C36 C 0.60524(5) 0.33419(15) 0.60524(6) 0.0209(3) Uani 1 1 d . . .
H36 H 0.5799 0.2848 0.5965 0.025 Uiso 1 1 calc R . .
C37 C 0.64914(5) 0.07831(14) 0.53376(6) 0.0169(3) Uani 1 1 d . . .
C38 C 0.61390(5) 0.07015(15) 0.49387(7) 0.0209(3) Uani 1 1 d . . .
H38 H 0.5864 0.0730 0.5079 0.025 Uiso 1 1 calc R . .
C39 C 0.61748(6) 0.05807(15) 0.43443(7) 0.0252(4) Uani 1 1 d . . .
H39 H 0.5927 0.0530 0.4090 0.030 Uiso 1 1 calc R . .
C40 C 0.65682(6) 0.05340(16) 0.41229(7) 0.0267(4) Uani 1 1 d . . .
H40 H 0.6594 0.0422 0.3719 0.032 Uiso 1 1 calc R . .
C41 C 0.69234(6) 0.06530(17) 0.44990(7) 0.0282(4) Uani 1 1 d . . .
H41 H 0.7196 0.0643 0.4353 0.034 Uiso 1 1 calc R . .
C42 C 0.68835(5) 0.07872(16) 0.50910(7) 0.0232(3) Uani 1 1 d . . .
H42 H 0.7133 0.0886 0.5339 0.028 Uiso 1 1 calc R . .

loop_
_atom_site_aniso_label
_atom_site_aniso_U_11
_atom_site_aniso_U_22
_atom_site_aniso_U_33
_atom_site_aniso_U_23
_atom_site_aniso_U_13
_atom_site_aniso_U_12
Sc1 0.01527(14) 0.01484(14) 0.01648(15) 0.00014(11) 0.00325(11) 0.00053(11)
O1 0.0189(5) 0.0203(5) 0.0217(6) 0.0057(4) 0.0029(4) 0.0005(4)
O2 0.0166(5) 0.0179(5) 0.0210(6) -0.0012(4) 0.0016(4) 0.0034(4)
O3 0.0211(6) 0.0214(6) 0.0169(5) 0.0005(4) 0.0019(4) -0.0064(4)
B1 0.0156(8) 0.0151(8) 0.0180(8) -0.0010(6) 0.0025(7) -0.0007(6)
C1 0.0314(10) 0.0302(9) 0.0271(9) -0.0079(7) 0.0107(8) 0.0028(8)
C2 0.0431(11) 0.0257(9) 0.0212(9) -0.0091(7) 0.0143(8) -0.0039(8)
C3 0.0384(10) 0.0278(9) 0.0179(8) -0.0031(7) 0.0051(7) -0.0010(8)
C4 0.0242(9) 0.0255(9) 0.0297(9) -0.0018(7) -0.0034(7) 0.0086(7)
C5A 0.0188(11) 0.0168(12) 0.0370(14) -0.0040(9) 0.0063(9) 0.0067(9)
C5B 0.018(4) 0.023(4) 0.039(5) -0.008(3) 0.007(3) 0.011(3)
C6 0.0307(10) 0.0324(10) 0.0384(11) -0.0131(8) -0.0019(8) 0.0138(8)
C7 0.0290(9) 0.0281(9) 0.0306(9) 0.0155(7) -0.0021(7) -0.0003(7)
C8 0.0336(9) 0.0211(8) 0.0198(8) 0.0043(6) 0.0038(7) -0.0042(7)
C9 0.0296(9) 0.0316(9) 0.0259(9) 0.0069(7) 0.0099(7) -0.0013(8)
C10 0.0176(8) 0.0231(8) 0.0231(8) 0.0028(6) 0.0049(6) -0.0009(6)
C11 0.0218(8) 0.0221(8) 0.0174(8) -0.0029(6) 0.0024(6) -0.0001(6)
C12 0.0206(8) 0.0335(9) 0.0244(9) -0.0021(7) -0.0011(7) -0.0013(7)
C13 0.0240(9) 0.0365(10) 0.0246(9) -0.0001(7) -0.0002(7) 0.0083(8)
C14 0.0254(9) 0.0291(10) 0.0516(12) -0.0020(9) -0.0061(9) 0.0101(8)
C15 0.0234(8) 0.0250(8) 0.0241(8) -0.0002(7) 0.0006(7) -0.0101(7)
C16 0.0183(8) 0.0253(8) 0.0270(9) 0.0043(7) 0.0031(7) -0.0047(7)
C17 0.0260(9) 0.0329(9) 0.0225(8) 0.0043(7) 0.0073(7) -0.0025(7)
C18 0.0239(8) 0.0251(8) 0.0189(8) 0.0040(6) -0.0002(7) -0.0027(7)
C19 0.0140(7) 0.0153(7) 0.0176(7) 0.0012(6) 0.0010(6) 0.0020(6)
C20 0.0199(8) 0.0165(7) 0.0206(8) -0.0017(6) 0.0023(6) -0.0010(6)
C21 0.0207(8) 0.0238(8) 0.0195(8) -0.0006(6) 0.0065(6) 0.0019(6)
C22 0.0172(8) 0.0237(8) 0.0242(8) 0.0049(6) 0.0045(6) -0.0031(6)
C23 0.0189(8) 0.0151(7) 0.0237(8) 0.0002(6) -0.0003(6) -0.0018(6)
C24 0.0170(7) 0.0166(7) 0.0176(7) -0.0008(6) 0.0010(6) 0.0014(6)
C25 0.0138(7) 0.0173(7) 0.0213(8) 0.0021(6) 0.0036(6) -0.0036(6)
C26 0.0183(8) 0.0210(8) 0.0255(8) 0.0017(6) 0.0056(7) -0.0004(6)
C27 0.0194(8) 0.0246(8) 0.0364(10) 0.0101(7) 0.0101(7) 0.0033(7)
C28 0.0157(8) 0.0322(9) 0.0380(10) 0.0181(8) 0.0001(7) -0.0020(7)
C29 0.0244(9) 0.0322(9) 0.0255(9) 0.0063(7) -0.0041(7) -0.0071(7)
C30 0.0205(8) 0.0218(8) 0.0242(8) 0.0016(6) 0.0004(7) -0.0028(6)
C31 0.0218(8) 0.0168(7) 0.0151(7) 0.0002(6) 0.0041(6) -0.0007(6)
C32 0.0235(8) 0.0211(8) 0.0212(8) 0.0007(6) 0.0019(7) -0.0026(7)
C33 0.0354(10) 0.0212(8) 0.0228(9) -0.0016(7) 0.0029(7) -0.0091(7)
C34 0.0478(11) 0.0143(8) 0.0229(9) -0.0022(6) 0.0087(8) 0.0010(7)
C35 0.0325(9) 0.0220(8) 0.0241(9) 0.0024(7) 0.0096(7) 0.0076(7)
C36 0.0226(8) 0.0199(8) 0.0205(8) 0.0013(6) 0.0046(6) 0.0006(6)
C37 0.0193(8) 0.0117(7) 0.0198(8) 0.0001(6) 0.0026(6) -0.0001(6)
C38 0.0202(8) 0.0190(8) 0.0236(8) 0.0024(6) 0.0022(6) -0.0017(6)
C39 0.0315(9) 0.0220(8) 0.0213(8) 0.0036(6) -0.0047(7) -0.0046(7)
C40 0.0412(10) 0.0216(8) 0.0176(8) 0.0015(6) 0.0051(7) -0.0005(7)
C41 0.0265(9) 0.0334(10) 0.0260(9) 0.0041(7) 0.0104(7) 0.0040(7)
C42 0.0199(8) 0.0283(9) 0.0216(8) 0.0013(7) 0.0021(7) 0.0011(7)

loop_
_atom_type_symbol
_atom_type_description
_atom_type_scat_dispersion_real
_atom_type_scat_dispersion_imag
_atom_type_scat_source
C C 0.0033 0.0016 'International Tables Vol C Tables 4.2.6.8 and 6.1.1.4'
H H 0.0000 0.0000 'International Tables Vol C Tables 4.2.6.8 and 6.1.1.4'
B B 0.0013 0.0007 'International Tables Vol C Tables 4.2.6.8 and 6.1.1.4'
O O 0.0106 0.0060 'International Tables Vol C Tables 4.2.6.8 and 6.1.1.4'
Sc Sc 0.2519 0.3716 'International Tables Vol C Tables 4.2.6.8 and 6.1.1.4'

loop_
_geom_angle_atom_site_label_1
_geom_angle_atom_site_label_2
_geom_angle_atom_site_label_3
_geom_angle
O1 Sc1 O3 175.44(4)
O1 Sc1 O2 85.96(4)
O3 Sc1 O2 89.48(4)
O1 Sc1 C4 92.32(5)
O3 Sc1 C4 90.98(5)
O2 Sc1 C4 139.29(5)
O1 Sc1 C3 91.78(5)
O3 Sc1 C3 92.00(5)
O2 Sc1 C3 142.94(5)
C4 Sc1 C3 77.72(6)
O1 Sc1 C2 79.95(5)
O3 Sc1 C2 101.95(5)
O2 Sc1 C2 110.95(5)
C4 Sc1 C2 108.74(6)
C3 Sc1 C2 32.90(6)
O1 Sc1 C5A 81.15(6)
O3 Sc1 C5A 99.95(6)
O2 Sc1 C5A 106.30(6)
C4 Sc1 C5A 33.85(6)
C3 Sc1 C5A 109.87(7)
C2 Sc1 C5A 136.54(7)
O1 Sc1 C5B 105.77(19)
O3 Sc1 C5B 75.42(19)
O2 Sc1 C5B 107.81(18)
C4 Sc1 C5B 34.15(18)
C3 Sc1 C5B 108.37(18)
C2 Sc1 C5B 141.14(18)
C5A Sc1 C5B 24.62(18)
O1 Sc1 C1 94.11(5)
O3 Sc1 C1 85.58(5)
O2 Sc1 C1 83.46(5)
C4 Sc1 C1 137.15(6)
C3 Sc1 C1 59.78(6)
C2 Sc1 C1 32.16(6)
C5A Sc1 C1 168.69(7)
C5B Sc1 C1 157.56(19)
O1 Sc1 C6 95.33(5)
O3 Sc1 C6 83.69(5)
O2 Sc1 C6 80.69(5)
C4 Sc1 C6 58.94(6)
C3 Sc1 C6 136.27(6)
C2 Sc1 C6 166.88(6)
C5A Sc1 C6 30.39(6)
C5B Sc1 C6 28.60(17)
C1 Sc1 C6 160.90(6)
C10 O1 C7 108.83(11)
C10 O1 Sc1 122.95(8)
C7 O1 Sc1 124.53(9)
C14 O2 C11 107.98(12)
C14 O2 Sc1 127.46(9)
C11 O2 Sc1 123.99(8)
C18 O3 C15 108.25(11)
C18 O3 Sc1 123.59(9)
C15 O3 Sc1 127.97(9)
C19 B1 C25 103.13(11)
C19 B1 C37 113.31(12)
C25 B1 C37 112.28(12)
C19 B1 C31 111.01(12)
C25 B1 C31 112.67(12)
C37 B1 C31 104.69(11)
C2 C1 Sc1 72.29(9)
C2 C1 H1A 120.0
Sc1 C1 H1A 70.6
C2 C1 H1B 120.0
Sc1 C1 H1B 129.5
H1A C1 H1B 120.0
C1 C2 C3 125.37(16)
C1 C2 Sc1 75.56(9)
C3 C2 Sc1 71.38(9)
C1 C2 H2 117.3
C3 C2 H2 117.3
Sc1 C2 H2 128.3
C2 C3 Sc1 75.72(10)
C2 C3 H3A 120.0
Sc1 C3 H3A 69.6
C2 C3 H3B 120.0
Sc1 C3 H3B 126.5
H3A C3 H3B 120.0
C5A C4 Sc1 76.52(10)
C5B C4 Sc1 76.8(3)
C5A C4 H4A 120.0
C5B C4 H4A 79.9
Sc1 C4 H4A 71.5
C5A C4 H4B 120.0
C5B C4 H4B 154.1
Sc1 C4 H4B 123.4
H4A C4 H4B 120.0
C5A C4 H4C 81.0
C5B C4 H4C 120.0
Sc1 C4 H4C 68.0
H4A C4 H4C 127.6
H4B C4 H4C 63.0
C5A C4 H4D 151.7
C5B C4 H4D 120.0
Sc1 C4 H4D 127.1
H4A C4 H4D 64.2
H4B C4 H4D 63.5
H4C C4 H4D 120.0
C6 C5A C4 126.3(2)
C6 C5A Sc1 79.49(11)
C4 C5A Sc1 69.63(10)
C6 C5A H5A 116.8
C4 C5A H5A 116.8
Sc1 C5A H5A 126.0
C6 C5B C4 131.3(7)
C6 C5B Sc1 80.2(3)
C4 C5B Sc1 69.1(3)
C6 C5B H5B 114.3
C4 C5B H5B 114.3
Sc1 C5B H5B 129.8
C5B C6 C5A 48.1(4)
C5B C6 Sc1 71.2(3)
C5A C6 Sc1 70.12(11)
C5B C6 H6A 76.2
C5A C6 H6A 120.0
Sc1 C6 H6A 72.6
C5B C6 H6B 155.0
C5A C6 H6B 120.0
Sc1 C6 H6B 129.7
H6A C6 H6B 120.0
C5B C6 H6C 120.0
C5A C6 H6C 76.7
Sc1 C6 H6C 68.9
H6A C6 H6C 128.4
H6B C6 H6C 67.0
C5B C6 H6D 120.0
C5A C6 H6D 153.7
Sc1 C6 H6D 133.0
H6A C6 H6D 67.5
H6B C6 H6D 59.0
H6C C6 H6D 120.0
O1 C7 C8 105.80(13)
O1 C7 H7A 110.6
C8 C7 H7A 110.6
O1 C7 H7B 110.6
C8 C7 H7B 110.6
H7A C7 H7B 108.7
C7 C8 C9 102.62(13)
C7 C8 H8A 111.2
C9 C8 H8A 111.2
C7 C8 H8B 111.2
C9 C8 H8B 111.2
H8A C8 H8B 109.2
C10 C9 C8 103.05(13)
C10 C9 H9A 111.2
C8 C9 H9A 111.2
C10 C9 H9B 111.2
C8 C9 H9B 111.2
H9A C9 H9B 109.1
O1 C10 C9 104.84(12)
O1 C10 H10A 110.8
C9 C10 H10A 110.8
O1 C10 H10B 110.8
C9 C10 H10B 110.8
H10A C10 H10B 108.9
O2 C11 C12 104.21(12)
O2 C11 H11A 110.9
C12 C11 H11A 110.9
O2 C11 H11B 110.9
C12 C11 H11B 110.9
H11A C11 H11B 108.9
C11 C12 C13 101.88(13)
C11 C12 H12A 111.4
C13 C12 H12A 111.4
C11 C12 H12B 111.4
C13 C12 H12B 111.4
H12A C12 H12B 109.3
C14 C13 C12 103.17(13)
C14 C13 H13A 111.1
C12 C13 H13A 111.1
C14 C13 H13B 111.1
C12 C13 H13B 111.1
H13A C13 H13B 109.1
O2 C14 C13 106.55(13)
O2 C14 H14A 110.4
C13 C14 H14A 110.4
O2 C14 H14B 110.4
C13 C14 H14B 110.4
H14A C14 H14B 108.6
O3 C15 C16 106.24(12)
O3 C15 H15A 110.5
C16 C15 H15A 110.5
O3 C15 H15B 110.5
C16 C15 H15B 110.5
H15A C15 H15B 108.7
C15 C16 C17 103.27(12)
C15 C16 H16A 111.1
C17 C16 H16A 111.1
C15 C16 H16B 111.1
C17 C16 H16B 111.1
H16A C16 H16B 109.1
C18 C17 C16 101.95(13)
C18 C17 H17A 111.4
C16 C17 H17A 111.4
C18 C17 H17B 111.4
C16 C17 H17B 111.4
H17A C17 H17B 109.2
O3 C18 C17 103.70(12)
O3 C18 H18A 111.0
C17 C18 H18A 111.0
O3 C18 H18B 111.0
C17 C18 H18B 111.0
H18A C18 H18B 109.0
C20 C19 C24 115.16(13)
C20 C19 B1 121.43(13)
C24 C19 B1 123.01(13)
C21 C20 C19 122.94(14)
C21 C20 H20 118.5
C19 C20 H20 118.5
C22 C21 C20 120.07(14)
C22 C21 H21 120.0
C20 C21 H21 120.0
C23 C22 C21 118.88(14)
C23 C22 H22 120.6
C21 C22 H22 120.6
C22 C23 C24 120.29(14)
C22 C23 H23 119.9
C24 C23 H23 119.9
C23 C24 C19 122.64(14)
C23 C24 H24 118.7
C19 C24 H24 118.7
C26 C25 C30 114.98(14)
C26 C25 B1 123.19(13)
C30 C25 B1 121.45(13)
C27 C26 C25 122.72(15)
C27 C26 H26 118.6
C25 C26 H26 118.6
C28 C27 C26 120.26(16)
C28 C27 H27 119.9
C26 C27 H27 119.9
C27 C28 C29 118.78(15)
C27 C28 H28 120.6
C29 C28 H28 120.6
C28 C29 C30 120.30(16)
C28 C29 H29 119.9
C30 C29 H29 119.9
C29 C30 C25 122.90(15)
C29 C30 H30 118.6
C25 C30 H30 118.6
C32 C31 C36 115.24(14)
C32 C31 B1 122.95(13)
C36 C31 B1 121.68(13)
C33 C32 C31 122.34(15)
C33 C32 H32 118.8
C31 C32 H32 118.8
C34 C33 C32 120.57(16)
C34 C33 H33 119.7
C32 C33 H33 119.7
C33 C34 C35 118.80(15)
C33 C34 H34 120.6
C35 C34 H34 120.6
C34 C35 C36 120.30(16)
C34 C35 H35 119.8
C36 C35 H35 119.8
C35 C36 C31 122.73(15)
C35 C36 H36 118.6
C31 C36 H36 118.6
C38 C37 C42 114.80(14)
C38 C37 B1 123.76(13)
C42 C37 B1 121.24(13)
C39 C38 C37 122.69(15)
C39 C38 H38 118.7
C37 C38 H38 118.7
C40 C39 C38 120.46(16)
C40 C39 H39 119.8
C38 C39 H39 119.8
C41 C40 C39 118.72(15)
C41 C40 H40 120.6
C39 C40 H40 120.6
C40 C41 C42 120.26(16)
C40 C41 H41 119.9
C42 C41 H41 119.9
C41 C42 C37 122.98(15)
C41 C42 H42 118.5
C37 C42 H42 118.5

loop_
_geom_bond_atom_site_label_1
_geom_bond_atom_site_label_2
_geom_bond_distance
Sc1 O1 2.1814(10)
Sc1 O3 2.2071(10)
Sc1 O2 2.2379(10)
Sc1 C4 2.3854(16)
Sc1 C3 2.4117(16)
Sc1 C2 2.4662(16)
Sc1 C5A 2.474(2)
Sc1 C5B 2.486(6)
Sc1 C1 2.5071(16)
Sc1 C6 2.5870(17)
O1 C10 1.4671(18)
O1 C7 1.4778(18)
O2 C14 1.4684(19)
O2 C11 1.4732(17)
O3 C18 1.4615(17)
O3 C15 1.4706(18)
B1 C19 1.642(2)
B1 C25 1.643(2)
B1 C37 1.647(2)
B1 C31 1.648(2)
C1 C2 1.378(2)
C1 H1A 0.9500
C1 H1B 0.9500
C2 C3 1.382(2)
C2 H2 0.9500
C3 H3A 0.9500
C3 H3B 0.9500
C4 C5A 1.417(3)
C4 C5B 1.434(8)
C4 H4A 0.9500
C4 H4B 0.9500
C4 H4C 0.9500
C4 H4D 0.9500
C5A C6 1.331(3)
C5A H5A 0.9500
C5B C6 1.257(7)
C5B H5B 0.9500
C6 H6A 0.9500
C6 H6B 0.9500
C6 H6C 0.9500
C6 H6D 0.9500
C7 C8 1.509(2)
C7 H7A 0.9900
C7 H7B 0.9900
C8 C9 1.521(2)
C8 H8A 0.9900
C8 H8B 0.9900
C9 C10 1.509(2)
C9 H9A 0.9900
C9 H9B 0.9900
C10 H10A 0.9900
C10 H10B 0.9900
C11 C12 1.506(2)
C11 H11A 0.9900
C11 H11B 0.9900
C12 C13 1.524(2)
C12 H12A 0.9900
C12 H12B 0.9900
C13 C14 1.506(2)
C13 H13A 0.9900
C13 H13B 0.9900
C14 H14A 0.9900
C14 H14B 0.9900
C15 C16 1.514(2)
C15 H15A 0.9900
C15 H15B 0.9900
C16 C17 1.519(2)
C16 H16A 0.9900
C16 H16B 0.9900
C17 C18 1.511(2)
C17 H17A 0.9900
C17 H17B 0.9900
C18 H18A 0.9900
C18 H18B 0.9900
C19 C20 1.403(2)
C19 C24 1.4043(19)
C20 C21 1.390(2)
C20 H20 0.9500
C21 C22 1.387(2)
C21 H21 0.9500
C22 C23 1.387(2)
C22 H22 0.9500
C23 C24 1.390(2)
C23 H23 0.9500
C24 H24 0.9500
C25 C26 1.401(2)
C25 C30 1.406(2)
C26 C27 1.395(2)
C26 H26 0.9500
C27 C28 1.384(2)
C27 H27 0.9500
C28 C29 1.384(2)
C28 H28 0.9500
C29 C30 1.387(2)
C29 H29 0.9500
C30 H30 0.9500
C31 C32 1.402(2)
C31 C36 1.405(2)
C32 C33 1.393(2)
C32 H32 0.9500
C33 C34 1.380(2)
C33 H33 0.9500
C34 C35 1.382(2)
C34 H34 0.9500
C35 C36 1.387(2)
C35 H35 0.9500
C36 H36 0.9500
C37 C38 1.401(2)
C37 C42 1.403(2)
C38 C39 1.394(2)
C38 H38 0.9500
C39 C40 1.382(2)
C39 H39 0.9500
C40 C41 1.379(2)
C40 H40 0.9500
C41 C42 1.392(2)
C41 H41 0.9500
C42 H42 0.9500

loop_
_geom_torsion_atom_site_label_1
_geom_torsion_atom_site_label_2
_geom_torsion_atom_site_label_3
_geom_torsion_atom_site_label_4
_geom_torsion
O2 Sc1 O1 C10 34.45(10)
C4 Sc1 O1 C10 173.71(11)
C3 Sc1 O1 C10 -108.51(11)
C2 Sc1 O1 C10 -77.67(11)
C5A Sc1 O1 C10 141.65(12)
C5B Sc1 O1 C10 141.8(2)
C1 Sc1 O1 C10 -48.68(11)
C6 Sc1 O1 C10 114.69(11)
O2 Sc1 O1 C7 -169.64(12)
C4 Sc1 O1 C7 -30.39(12)
C3 Sc1 O1 C7 47.40(12)
C2 Sc1 O1 C7 78.24(12)
C5A Sc1 O1 C7 -62.44(12)
C5B Sc1 O1 C7 -62.3(2)
C1 Sc1 O1 C7 107.22(12)
C6 Sc1 O1 C7 -89.40(12)
O1 Sc1 O2 C14 -113.49(13)
O3 Sc1 O2 C14 66.74(13)
C4 Sc1 O2 C14 157.64(13)
C3 Sc1 O2 C14 -25.88(16)
C2 Sc1 O2 C14 -35.87(14)
C5A Sc1 O2 C14 166.95(13)
C5B Sc1 O2 C14 141.2(2)
C1 Sc1 O2 C14 -18.88(13)
C6 Sc1 O2 C14 150.43(13)
O1 Sc1 O2 C11 56.80(10)
O3 Sc1 O2 C11 -122.97(10)
C4 Sc1 O2 C11 -32.07(14)
C3 Sc1 O2 C11 144.41(11)
C2 Sc1 O2 C11 134.42(10)
C5A Sc1 O2 C11 -22.75(12)
C5B Sc1 O2 C11 -48.5(2)
C1 Sc1 O2 C11 151.42(11)
C6 Sc1 O2 C11 -39.28(11)
O2 Sc1 O3 C18 24.74(11)
C4 Sc1 O3 C18 -114.55(11)
C3 Sc1 O3 C18 167.70(11)
C2 Sc1 O3 C18 136.06(11)
C5A Sc1 O3 C18 -81.72(12)
C5B Sc1 O3 C18 -83.8(2)
C1 Sc1 O3 C18 108.22(11)
C6 Sc1 O3 C18 -55.95(11)
O2 Sc1 O3 C15 -160.83(11)
C4 Sc1 O3 C15 59.89(12)
C3 Sc1 O3 C15 -17.86(12)
C2 Sc1 O3 C15 -49.51(12)
C5A Sc1 O3 C15 92.71(12)
C5B Sc1 O3 C15 90.6(2)
C1 Sc1 O3 C15 -77.35(12)
C6 Sc1 O3 C15 118.49(12)
O1 Sc1 C1 C2 -63.70(11)
O3 Sc1 C1 C2 120.87(11)
O2 Sc1 C1 C2 -149.15(11)
C4 Sc1 C1 C2 34.19(14)
C3 Sc1 C1 C2 25.97(10)
C5A Sc1 C1 C2 1.0(4)
C5B Sc1 C1 C2 88.9(5)
C6 Sc1 C1 C2 176.83(16)
Sc1 C1 C2 C3 -54.04(15)
O1 Sc1 C2 C1 114.76(11)
O3 Sc1 C2 C1 -61.02(11)
O2 Sc1 C2 C1 33.06(11)
C4 Sc1 C2 C1 -156.20(10)
C3 Sc1 C2 C1 -135.85(16)
C5A Sc1 C2 C1 -179.71(11)
C5B Sc1 C2 C1 -142.5(3)
C6 Sc1 C2 C1 -175.4(2)
O1 Sc1 C2 C3 -109.40(10)
O3 Sc1 C2 C3 74.83(10)
O2 Sc1 C2 C3 168.91(9)
C4 Sc1 C2 C3 -20.35(12)
C5A Sc1 C2 C3 -43.86(15)
C5B Sc1 C2 C3 -6.7(3)
C1 Sc1 C2 C3 135.85(16)
C6 Sc1 C2 C3 -39.6(3)
C1 C2 C3 Sc1 55.81(16)
O1 Sc1 C3 C2 68.31(10)
O3 Sc1 C3 C2 -109.12(10)
O2 Sc1 C3 C2 -17.35(15)
C4 Sc1 C3 C2 160.30(11)
C5A Sc1 C3 C2 149.55(11)
C5B Sc1 C3 C2 175.6(2)
C1 Sc1 C3 C2 -25.41(10)
C6 Sc1 C3 C2 167.92(10)
O1 Sc1 C4 C5A -70.32(13)
O3 Sc1 C4 C5A 106.54(13)
O2 Sc1 C4 C5A 16.19(16)
C3 Sc1 C4 C5A -161.63(13)
C2 Sc1 C4 C5A -150.49(12)
C5B Sc1 C4 C5A 44.8(3)
C1 Sc1 C4 C5A -168.90(12)
C6 Sc1 C4 C5A 24.51(12)
O1 Sc1 C4 C5B -115.1(3)
O3 Sc1 C4 C5B 61.7(3)
O2 Sc1 C4 C5B -28.6(4)
C3 Sc1 C4 C5B 153.5(3)
C2 Sc1 C4 C5B 164.7(3)
C5A Sc1 C4 C5B -44.8(3)
C1 Sc1 C4 C5B 146.3(3)
C6 Sc1 C4 C5B -20.3(3)
C5B C4 C5A C6 25.8(4)
Sc1 C4 C5A C6 -59.02(19)
C5B C4 C5A Sc1 84.9(4)
O1 Sc1 C5A C6 -116.82(14)
O3 Sc1 C5A C6 58.69(14)
O2 Sc1 C5A C6 -33.70(14)
C4 Sc1 C5A C6 135.4(2)
C3 Sc1 C5A C6 154.48(13)
C2 Sc1 C5A C6 178.08(11)
C5B Sc1 C5A C6 63.6(4)
C1 Sc1 C5A C6 177.3(3)
O1 Sc1 C5A C4 107.80(12)
O3 Sc1 C5A C4 -76.69(12)
O2 Sc1 C5A C4 -169.07(11)
C3 Sc1 C5A C4 19.11(14)
C2 Sc1 C5A C4 42.70(17)
C5B Sc1 C5A C4 -71.8(4)
C1 Sc1 C5A C4 41.9(4)
C6 Sc1 C5A C4 -135.4(2)
C5A C4 C5B C6 -29.7(5)
Sc1 C4 C5B C6 54.6(6)
C5A C4 C5B Sc1 -84.3(3)
O1 Sc1 C5B C6 -71.6(4)
O3 Sc1 C5B C6 103.9(4)
O2 Sc1 C5B C6 19.2(4)
C4 Sc1 C5B C6 -141.6(6)
C3 Sc1 C5B C6 -168.9(3)
C2 Sc1 C5B C6 -165.08(18)
C5A Sc1 C5B C6 -71.1(5)
C1 Sc1 C5B C6 136.9(3)
O1 Sc1 C5B C4 70.0(3)
O3 Sc1 C5B C4 -114.5(3)
O2 Sc1 C5B C4 160.8(2)
C3 Sc1 C5B C4 -27.3(3)
C2 Sc1 C5B C4 -23.5(5)
C5A Sc1 C5B C4 70.5(4)
C1 Sc1 C5B C4 -81.5(6)
C6 Sc1 C5B C4 141.6(6)
C4 C5B C6 C5A 29.2(5)
Sc1 C5B C6 C5A 79.8(3)
C4 C5B C6 Sc1 -50.6(5)
C4 C5A C6 C5B -27.4(4)
Sc1 C5A C6 C5B -82.2(4)
C4 C5A C6 Sc1 54.84(18)
O1 Sc1 C6 C5B 113.5(4)
O3 Sc1 C6 C5B -71.0(4)
O2 Sc1 C6 C5B -161.5(4)
C4 Sc1 C6 C5B 24.0(4)
C3 Sc1 C6 C5B 15.3(4)
C2 Sc1 C6 C5B 45.4(5)
C5A Sc1 C6 C5B 51.2(4)
C1 Sc1 C6 C5B -127.2(4)
O1 Sc1 C6 C5A 62.33(14)
O3 Sc1 C6 C5A -122.15(14)
O2 Sc1 C6 C5A 147.34(14)
C4 Sc1 C6 C5A -27.18(13)
C3 Sc1 C6 C5A -35.87(17)
C2 Sc1 C6 C5A -5.8(3)
C5B Sc1 C6 C5A -51.2(4)
C1 Sc1 C6 C5A -178.38(17)
C10 O1 C7 C8 -8.38(17)
Sc1 O1 C7 C8 -167.16(10)
O1 C7 C8 C9 28.93(17)
C7 C8 C9 C10 -38.35(17)
C7 O1 C10 C9 -15.94(16)
Sc1 O1 C10 C9 143.25(10)
C8 C9 C10 O1 33.68(16)
C14 O2 C11 C12 24.33(16)
Sc1 O2 C11 C12 -147.59(10)
O2 C11 C12 C13 -38.46(15)
C11 C12 C13 C14 38.12(17)
C11 O2 C14 C13 0.03(17)
Sc1 O2 C14 C13 171.58(10)
C12 C13 C14 O2 -23.95(18)
C18 O3 C15 C16 3.43(16)
Sc1 O3 C15 C16 -171.69(9)
O3 C15 C16 C17 21.49(16)
C15 C16 C17 C18 -37.37(16)
C15 O3 C18 C17 -27.18(16)
Sc1 O3 C18 C17 148.20(10)
C16 C17 C18 O3 39.83(15)
C25 B1 C19 C20 87.34(16)
C37 B1 C19 C20 -151.04(13)
C31 B1 C19 C20 -33.57(19)
C25 B1 C19 C24 -85.01(16)
C37 B1 C19 C24 36.62(19)
C31 B1 C19 C24 154.09(13)
C24 C19 C20 C21 -1.6(2)
B1 C19 C20 C21 -174.51(14)
C19 C20 C21 C22 0.5(2)
C20 C21 C22 C23 0.7(2)
C21 C22 C23 C24 -0.8(2)
C22 C23 C24 C19 -0.4(2)
C20 C19 C24 C23 1.5(2)
B1 C19 C24 C23 174.32(14)
C19 B1 C25 C26 89.58(16)
C37 B1 C25 C26 -32.73(19)
C31 B1 C25 C26 -150.66(13)
C19 B1 C25 C30 -82.95(16)
C37 B1 C25 C30 154.74(13)
C31 B1 C25 C30 36.81(19)
C30 C25 C26 C27 -2.2(2)
B1 C25 C26 C27 -175.14(14)
C25 C26 C27 C28 0.2(2)
C26 C27 C28 C29 1.7(2)
C27 C28 C29 C30 -1.6(2)
C28 C29 C30 C25 -0.4(2)
C26 C25 C30 C29 2.3(2)
B1 C25 C30 C29 175.38(14)
C19 B1 C31 C32 145.97(14)
C25 B1 C31 C32 30.88(19)
C37 B1 C31 C32 -91.42(16)
C19 B1 C31 C36 -38.31(19)
C25 B1 C31 C36 -153.41(13)
C37 B1 C31 C36 84.30(16)
C36 C31 C32 C33 0.9(2)
B1 C31 C32 C33 176.88(14)
C31 C32 C33 C34 -0.1(2)
C32 C33 C34 C35 -0.7(2)
C33 C34 C35 C36 0.6(2)
C34 C35 C36 C31 0.3(2)
C32 C31 C36 C35 -1.0(2)
B1 C31 C36 C35 -177.05(14)
C19 B1 C37 C38 34.00(19)
C25 B1 C37 C38 150.34(13)
C31 B1 C37 C38 -87.11(16)
C19 B1 C37 C42 -151.32(13)
C25 B1 C37 C42 -34.98(19)
C31 B1 C37 C42 87.57(16)
C42 C37 C38 C39 2.4(2)
B1 C37 C38 C39 177.38(14)
C37 C38 C39 C40 0.1(2)
C38 C39 C40 C41 -2.1(2)
C39 C40 C41 C42 1.4(2)
C40 C41 C42 C37 1.3(3)
C38 C37 C42 C41 -3.1(2)
B1 C37 C42 C41 -178.21(14)
